data_7205071
loop_
_publ_author_name
'Ji, Chang-Chun'
'Li, Jing'
'Li, Yi-Zhi'
'Guo, Zi-Jian'
'Zheng, He-Gen'

_publ_section_title
;
 Solvothermal synthesis, structures and physical properties of four new
 complexes constructed from multi-variant tricarboxylate ligand and
 pyridyl-based ligands
;
_journal_issue 2
_journal_name_full CrystEngComm
_journal_page_first 459
_journal_paper_doi 10.1039/c003986a
_journal_volume 13
_journal_year 2011
_chemical_formula_moiety 'C20 H14 Mn N O7'
_chemical_formula_sum 'C20 H14 Mn N O7'
_chemical_formula_weight 435.26
_chemical_name_systematic
;
?
;
_space_group_IT_number 2
_symmetry_cell_setting triclinic
_symmetry_space_group_name_Hall '-P 1'
_symmetry_space_group_name_H-M 'P -1'
_atom_sites_solution_hydrogens geom
_atom_sites_solution_primary direct
_atom_sites_solution_secondary difmap
_audit_creation_method SHELXL-97
_cell_angle_alpha 94.652(7)
_cell_angle_beta 99.553(7)
_cell_angle_gamma 96.088(8)
_cell_formula_units_Z 2
_cell_length_a 6.940(3)
_cell_length_b 9.896(4)
_cell_length_c 13.149(5)
_cell_measurement_reflns_used 703
_cell_measurement_temperature 291(2)
_cell_measurement_theta_max 22.2915
_cell_measurement_theta_min 2.482
_cell_volume 881.0(6)
_computing_cell_refinement SMART
_computing_data_collection 'SMART (Bruker, 2000)'
_computing_data_reduction 'SAINT (Bruker, 2000)'
_computing_molecular_graphics SHELXTL
_computing_publication_material SHELXTL
_computing_structure_refinement SHELXTL
_computing_structure_solution 'SHELXTL (Bruker, 2000)'
_diffrn_ambient_temperature 291(2)
_diffrn_measured_fraction_theta_full 0.973
_diffrn_measured_fraction_theta_max 0.973
_diffrn_measurement_device_type 'Bruker Smart Apex CCD'
_diffrn_measurement_method 'phi and omega scans'
_diffrn_radiation_monochromator graphite
_diffrn_radiation_source 'fine-focus sealed tube'
_diffrn_radiation_type MoK\a
_diffrn_radiation_wavelength 0.71073
_diffrn_reflns_av_R_equivalents 0.0384
_diffrn_reflns_av_sigmaI/netI 0.1332
_diffrn_reflns_limit_h_max 8
_diffrn_reflns_limit_h_min -8
_diffrn_reflns_limit_k_max 12
_diffrn_reflns_limit_k_min -10
_diffrn_reflns_limit_l_max 16
_diffrn_reflns_limit_l_min -16
_diffrn_reflns_number 4785
_diffrn_reflns_theta_full 26.00
_diffrn_reflns_theta_max 26.00
_diffrn_reflns_theta_min 1.58
_exptl_absorpt_coefficient_mu 0.796
_exptl_absorpt_correction_T_max 0.853
_exptl_absorpt_correction_T_min 0.826
_exptl_absorpt_correction_type multi-scan
_exptl_absorpt_process_details 'SADABS; Bruker, 2000'
_exptl_crystal_colour yellow
_exptl_crystal_density_diffrn 1.641
_exptl_crystal_density_method 'not measured'
_exptl_crystal_description block
_exptl_crystal_F_000 444
_exptl_crystal_size_max 0.24
_exptl_crystal_size_mid 0.22
_exptl_crystal_size_min 0.20
_refine_diff_density_max 0.471
_refine_diff_density_min -0.442
_refine_diff_density_rms 0.080
_refine_ls_extinction_method none
_refine_ls_goodness_of_fit_ref 1.000
_refine_ls_hydrogen_treatment constr
_refine_ls_matrix_type full
_refine_ls_number_parameters 262
_refine_ls_number_reflns 3375
_refine_ls_number_restraints 1
_refine_ls_restrained_S_all 1.002
_refine_ls_R_factor_all 0.0997
_refine_ls_R_factor_gt 0.0616
_refine_ls_shift/su_max 0.001
_refine_ls_shift/su_mean 0.000
_refine_ls_structure_factor_coef Fsqd
_refine_ls_weighting_details 'calc w=1/[\s^2^(Fo^2^)+(0.0062P)^2^+0.0000P] where P=(Fo^2^+2Fc^2^)/3'
_refine_ls_weighting_scheme calc
_refine_ls_wR_factor_gt 0.0882
_refine_ls_wR_factor_ref 0.0949
_reflns_number_gt 2063
_reflns_number_total 3375
_reflns_threshold_expression >2sigma(I)
_cod_data_source_file C003986A.TXT
_cod_data_source_block 80627cm
_cod_depositor_comments
;
The following automatic conversions were performed:
'_symmetry_cell_setting' value 'Triclinic' changed to 'triclinic'
according to '/home/saulius/struct/CIF-dictionaries/cif_core.dic'
dictionary named 'cif_core.dic' version 2.4.1 from 2010-06-29.

Automatic conversion script
Id: cif_fix_enum 1555 2011-01-17 13:19:09Z saulius 
;
_cod_original_sg_symbol_H-M P-1
_cod_database_code 7205071

loop_
_symmetry_equiv_pos_as_xyz
'x, y, z'
'-x, -y, -z'

loop_
_atom_site_label
_atom_site_type_symbol
_atom_site_fract_x
_atom_site_fract_y
_atom_site_fract_z
_atom_site_U_iso_or_equiv
_atom_site_adp_type
_atom_site_occupancy
_atom_site_symmetry_multiplicity
_atom_site_calc_flag
_atom_site_refinement_flags
_atom_site_disorder_assembly
_atom_site_disorder_group
C1 C 0.8622(9) 0.2979(5) -0.1149(4) 0.0372(14) Uani 1 1 d . . .
C2 C 0.8373(8) 0.3348(5) -0.0053(4) 0.0299(13) Uani 1 1 d . . .
C3 C 0.7493(8) 0.4466(5) 0.0228(3) 0.0356(14) Uani 1 1 d . . .
H3 H 0.7020 0.5020 -0.0272 0.043 Uiso 1 1 calc R . .
C4 C 0.9069(8) 0.2536(5) 0.0689(4) 0.0371(14) Uani 1 1 d . . .
H4 H 0.9657 0.1774 0.0501 0.045 Uiso 1 1 calc R . .
C5 C 0.8902(7) 0.2844(5) 0.1714(3) 0.0327(13) Uani 1 1 d . . .
H5 H 0.9398 0.2294 0.2211 0.039 Uiso 1 1 calc R . .
C6 C 0.7303(8) 0.4776(4) 0.1253(3) 0.0326(14) Uani 1 1 d . . .
H6 H 0.6700 0.5534 0.1434 0.039 Uiso 1 1 calc R . .
C7 C 0.8005(7) 0.3965(4) 0.2009(3) 0.0263(12) Uani 1 1 d . . .
C8 C 0.7800(7) 0.4279(4) 0.3105(3) 0.0253(12) Uani 1 1 d . . .
C9 C 0.7894(7) 0.5601(4) 0.3554(3) 0.0265(12) Uani 1 1 d . . .
H9 H 0.8098 0.6320 0.3155 0.032 Uiso 1 1 calc R . .
C10 C 0.7695(7) 0.5898(4) 0.4585(3) 0.0226(12) Uani 1 1 d . . .
C11 C 0.7731(7) 0.7315(5) 0.5057(4) 0.0288(12) Uani 1 1 d . . .
C12 C 0.7401(7) 0.4817(4) 0.5177(3) 0.0230(12) Uani 1 1 d . . .
H12 H 0.7297 0.4994 0.5870 0.028 Uiso 1 1 calc R . .
C13 C 0.7501(7) 0.3220(4) 0.3720(3) 0.0260(12) Uani 1 1 d . . .
H13 H 0.7459 0.2321 0.3441 0.031 Uiso 1 1 calc R . .
C14 C 0.4798(8) 1.0601(5) 0.7745(4) 0.0354(14) Uani 1 1 d . . .
H14 H 0.4286 1.1182 0.7277 0.043 Uiso 1 1 calc R . .
C15 C 0.6497(8) 0.8815(5) 0.8098(4) 0.0441(16) Uani 1 1 d . . .
H15 H 0.7197 0.8126 0.7883 0.053 Uiso 1 1 calc R . .
C16 C 0.6173(8) 0.8911(5) 0.9103(4) 0.0472(17) Uani 1 1 d . . .
H16 H 0.6645 0.8291 0.9549 0.057 Uiso 1 1 calc R . .
C17 C 0.4421(8) 1.0758(5) 0.8741(4) 0.0358(14) Uani 1 1 d . . .
H17 H 0.3672 1.1430 0.8932 0.043 Uiso 1 1 calc R . .
C18 C 0.5162(7) 0.9913(5) 0.9451(3) 0.0270(12) Uani 1 1 d . . .
C19 C 0.7262(7) 0.3486(4) 0.4746(3) 0.0222(11) Uani 1 1 d . . .
C20 C 0.6905(7) 0.2322(5) 0.5390(4) 0.0252(12) Uani 1 1 d . . .
Mn1 Mn 0.68649(12) 0.95789(7) 0.59005(5) 0.0263(2) Uani 1 1 d U . .
N1 N 0.5854(6) 0.9665(4) 0.7418(3) 0.0261(10) Uani 1 1 d . . .
O1 O 0.9593(6) 0.2118(4) -0.1407(3) 0.0515(11) Uani 1 1 d . . .
O2 O 0.7621(6) 0.3721(3) -0.1796(2) 0.0512(11) Uani 1 1 d . . .
H2A H 0.7796 0.3476 -0.2405 0.077 Uiso 1 1 d R . .
O3 O 0.7413(5) 0.7489(3) 0.5972(2) 0.0325(9) Uani 1 1 d . . .
O4 O 0.7910(5) 0.8319(3) 0.4525(2) 0.0339(9) Uani 1 1 d U . .
O5 O 0.6351(5) 0.1128(3) 0.4903(2) 0.0300(9) Uani 1 1 d . . .
O6 O 0.7133(6) 0.2528(3) 0.6335(2) 0.0472(11) Uani 1 1 d . . .
O7 O 0.9828(5) 1.0410(3) 0.6716(2) 0.0387(10) Uani 1 1 d . . .
H7C H 0.9568 1.0476 0.7326 0.046 Uiso 1 1 d R . .
H7A H 1.0222 1.1248 0.6690 0.046 Uiso 1 1 d R . .

loop_
_atom_site_aniso_label
_atom_site_aniso_U_11
_atom_site_aniso_U_22
_atom_site_aniso_U_33
_atom_site_aniso_U_23
_atom_site_aniso_U_13
_atom_site_aniso_U_12
C1 0.043(4) 0.042(4) 0.022(3) -0.001(3) 0.002(3) -0.008(3)
C2 0.033(4) 0.035(3) 0.021(3) -0.003(2) 0.009(3) -0.002(3)
C3 0.050(4) 0.037(3) 0.020(3) 0.005(2) 0.006(3) 0.003(3)
C4 0.052(4) 0.033(3) 0.028(3) -0.005(2) 0.014(3) 0.007(3)
C5 0.040(4) 0.037(3) 0.023(3) 0.005(2) 0.007(3) 0.012(3)
C6 0.049(4) 0.026(3) 0.023(3) -0.001(2) 0.010(3) 0.007(3)
C7 0.032(3) 0.027(3) 0.018(3) 0.000(2) 0.003(2) -0.003(2)
C8 0.034(4) 0.018(3) 0.023(3) -0.002(2) 0.007(2) 0.000(2)
C9 0.030(3) 0.027(3) 0.025(3) 0.013(2) 0.006(2) 0.004(2)
C10 0.026(3) 0.020(3) 0.025(3) 0.005(2) 0.008(2) 0.008(2)
C11 0.023(3) 0.026(3) 0.037(3) 0.000(2) 0.007(3) 0.006(2)
C12 0.025(3) 0.029(3) 0.017(3) 0.001(2) 0.009(2) 0.005(2)
C13 0.026(3) 0.020(3) 0.031(3) -0.001(2) 0.005(2) 0.002(2)
C14 0.044(4) 0.040(3) 0.024(3) 0.005(2) 0.003(3) 0.013(3)
C15 0.060(5) 0.046(4) 0.034(3) 0.008(3) 0.019(3) 0.026(3)
C16 0.065(5) 0.060(4) 0.026(3) 0.018(3) 0.015(3) 0.032(3)
C17 0.041(4) 0.050(4) 0.022(3) 0.002(2) 0.014(3) 0.021(3)
C18 0.029(3) 0.027(3) 0.025(3) -0.001(2) 0.007(3) 0.003(2)
C19 0.025(3) 0.022(3) 0.020(3) 0.000(2) 0.005(2) 0.005(2)
C20 0.029(3) 0.022(3) 0.025(3) 0.006(2) 0.004(3) 0.004(2)
Mn1 0.0395(6) 0.0220(4) 0.0186(4) 0.0028(3) 0.0073(4) 0.0052(4)
N1 0.029(3) 0.031(3) 0.017(2) -0.0004(18) 0.003(2) 0.003(2)
O1 0.063(3) 0.063(3) 0.030(2) -0.0117(19) 0.015(2) 0.018(2)
O2 0.074(3) 0.058(3) 0.021(2) -0.0035(18) 0.009(2) 0.012(2)
O3 0.050(3) 0.026(2) 0.023(2) -0.0032(15) 0.0129(18) 0.0064(17)
O4 0.052(3) 0.0232(19) 0.030(2) 0.0060(14) 0.0159(18) 0.0050(17)
O5 0.043(3) 0.0198(19) 0.026(2) 0.0029(15) 0.0054(18) 0.0015(17)
O6 0.082(3) 0.039(2) 0.020(2) 0.0059(17) 0.012(2) 0.000(2)
O7 0.046(3) 0.037(2) 0.032(2) 0.0037(16) 0.0091(19) -0.0029(18)

loop_
_atom_type_symbol
_atom_type_description
_atom_type_scat_dispersion_real
_atom_type_scat_dispersion_imag
_atom_type_scat_source
C C 0.0033 0.0016 'International Tables Vol C Tables 4.2.6.8 and 6.1.1.4'
H H 0.0000 0.0000 'International Tables Vol C Tables 4.2.6.8 and 6.1.1.4'
Mn Mn 0.3368 0.7283 'International Tables Vol C Tables 4.2.6.8 and 6.1.1.4'
N N 0.0061 0.0033 'International Tables Vol C Tables 4.2.6.8 and 6.1.1.4'
O O 0.0106 0.0060 'International Tables Vol C Tables 4.2.6.8 and 6.1.1.4'

loop_
_geom_angle_atom_site_label_1
_geom_angle_atom_site_label_2
_geom_angle_atom_site_label_3
_geom_angle
_geom_angle_site_symmetry_1
_geom_angle_site_symmetry_3
_geom_angle_publ_flag
O1 C1 O2 124.5(5) . . ?
O1 C1 C2 124.4(5) . . ?
O2 C1 C2 111.1(5) . . ?
C4 C2 C3 119.5(4) . . ?
C4 C2 C1 118.2(5) . . ?
C3 C2 C1 122.3(5) . . ?
C2 C3 C6 120.5(4) . . ?
C2 C3 H3 119.8 . . ?
C6 C3 H3 119.8 . . ?
C2 C4 C5 120.4(5) . . ?
C2 C4 H4 119.8 . . ?
C5 C4 H4 119.8 . . ?
C4 C5 C7 120.8(4) . . ?
C4 C5 H5 119.6 . . ?
C7 C5 H5 119.6 . . ?
C7 C6 C3 120.5(4) . . ?
C7 C6 H6 119.7 . . ?
C3 C6 H6 119.7 . . ?
C6 C7 C5 118.3(4) . . ?
C6 C7 C8 121.1(4) . . ?
C5 C7 C8 120.6(4) . . ?
C9 C8 C13 117.7(4) . . ?
C9 C8 C7 122.3(4) . . ?
C13 C8 C7 119.9(4) . . ?
C8 C9 C10 122.4(4) . . ?
C8 C9 H9 118.8 . . ?
C10 C9 H9 118.8 . . ?
C12 C10 C9 118.3(4) . . ?
C12 C10 C11 119.2(4) . . ?
C9 C10 C11 122.4(4) . . ?
O3 C11 O4 120.7(4) . . ?
O3 C11 C10 118.3(4) . . ?
O4 C11 C10 120.7(4) . . ?
C19 C12 C10 120.6(4) . . ?
C19 C12 H12 119.7 . . ?
C10 C12 H12 119.7 . . ?
C19 C13 C8 121.1(4) . . ?
C19 C13 H13 119.5 . . ?
C8 C13 H13 119.5 . . ?
N1 C14 C17 123.6(4) . . ?
N1 C14 H14 118.2 . . ?
C17 C14 H14 118.2 . . ?
N1 C15 C16 122.9(5) . . ?
N1 C15 H15 118.5 . . ?
C16 C15 H15 118.5 . . ?
C18 C16 C15 120.4(5) . . ?
C18 C16 H16 119.8 . . ?
C15 C16 H16 119.8 . . ?
C18 C17 C14 119.4(4) . . ?
C18 C17 H17 120.3 . . ?
C14 C17 H17 120.3 . . ?
C16 C18 C17 117.0(4) . . ?
C16 C18 C18 122.2(5) . 2_677 ?
C17 C18 C18 120.8(5) . 2_677 ?
C12 C19 C13 119.7(4) . . ?
C12 C19 C20 120.1(4) . . ?
C13 C19 C20 120.1(4) . . ?
O6 C20 O5 122.4(4) . . ?
O6 C20 C19 120.4(4) . . ?
O5 C20 C19 117.1(4) . . ?
O5 Mn1 O3 144.66(11) 1_565 . ?
O5 Mn1 O7 98.87(12) 1_565 . ?
O3 Mn1 O7 93.97(12) . . ?
O5 Mn1 N1 120.58(13) 1_565 . ?
O3 Mn1 N1 92.35(12) . . ?
O7 Mn1 N1 88.69(13) . . ?
O5 Mn1 O5 78.77(12) 1_565 2_666 ?
O3 Mn1 O5 90.37(12) . 2_666 ?
O7 Mn1 O5 175.10(12) . 2_666 ?
N1 Mn1 O5 88.85(13) . 2_666 ?
O5 Mn1 O4 87.95(11) 1_565 . ?
O3 Mn1 O4 57.91(10) . . ?
O7 Mn1 O4 96.03(12) . . ?
N1 Mn1 O4 150.08(12) . . ?
O5 Mn1 O4 88.21(12) 2_666 . ?
C14 N1 C15 116.6(4) . . ?
C14 N1 Mn1 124.4(3) . . ?
C15 N1 Mn1 118.6(3) . . ?
C1 O2 H2A 107.9 . . ?
C11 O3 Mn1 95.4(3) . . ?
C11 O4 Mn1 85.2(3) . . ?
C20 O5 Mn1 111.2(3) . 1_545 ?
C20 O5 Mn1 122.8(3) . 2_666 ?
Mn1 O5 Mn1 101.23(12) 1_545 2_666 ?
Mn1 O7 H7C 97.5 . . ?
Mn1 O7 H7A 118.7 . . ?
H7C O7 H7A 97.9 . . ?

loop_
_geom_bond_atom_site_label_1
_geom_bond_atom_site_label_2
_geom_bond_distance
_geom_bond_site_symmetry_2
_geom_bond_publ_flag
C1 O1 1.202(6) . ?
C1 O2 1.327(6) . ?
C1 C2 1.500(6) . ?
C2 C4 1.372(6) . ?
C2 C3 1.373(6) . ?
C3 C6 1.389(5) . ?
C3 H3 0.9300 . ?
C4 C5 1.384(5) . ?
C4 H4 0.9300 . ?
C5 C7 1.387(6) . ?
C5 H5 0.9300 . ?
C6 C7 1.386(6) . ?
C6 H6 0.9300 . ?
C7 C8 1.483(5) . ?
C8 C9 1.382(5) . ?
C8 C13 1.393(5) . ?
C9 C10 1.397(5) . ?
C9 H9 0.9300 . ?
C10 C12 1.390(5) . ?
C10 C11 1.482(6) . ?
C11 O3 1.260(5) . ?
C11 O4 1.267(5) . ?
C12 C19 1.379(5) . ?
C12 H12 0.9300 . ?
C13 C19 1.393(5) . ?
C13 H13 0.9300 . ?
C14 N1 1.328(5) . ?
C14 C17 1.377(5) . ?
C14 H14 0.9300 . ?
C15 N1 1.333(5) . ?
C15 C16 1.375(6) . ?
C15 H15 0.9300 . ?
C16 C18 1.365(6) . ?
C16 H16 0.9300 . ?
C17 C18 1.377(6) . ?
C17 H17 0.9300 . ?
C18 C18 1.496(8) 2_677 ?
C19 C20 1.508(5) . ?
C20 O6 1.223(5) . ?
C20 O5 1.286(5) . ?
Mn1 O5 2.118(3) 1_565 ?
Mn1 O3 2.149(3) . ?
Mn1 O7 2.196(3) . ?
Mn1 N1 2.221(3) . ?
Mn1 O5 2.314(4) 2_666 ?
Mn1 O4 2.369(3) . ?
O2 H2A 0.8500 . ?
O5 Mn1 2.118(3) 1_545 ?
O5 Mn1 2.314(4) 2_666 ?
O7 H7C 0.8499 . ?
O7 H7A 0.8500 . ?
